data_1538426
loop_
_publ_author_name
'Omloo, W.P.F.A.M.'
'Jellinek, F.'

_publ_section_title
;
 Intercalation compounds of alkali metals with niobium and tantalum
 dichalcogenides
;
_journal_name_full 'Journal of the Less-Common Metals'
_journal_page_first 121
_journal_page_last 129
_journal_volume 20
_journal_year 1970
_chemical_formula_sum 'Na Nb Se2'
_space_group_IT_number 194
_symmetry_space_group_name_Hall '-P 6c 2c'
_symmetry_space_group_name_H-M 'P 63/m m c'
_cell_angle_alpha 90
_cell_angle_beta 90
_cell_angle_gamma 120
_cell_formula_units_Z 2
_cell_length_a 3.476
_cell_length_b 3.476
_cell_length_c 15.366
_cell_volume 160.787
_citation_journal_id_ASTM JCOMAH
_cod_data_source_file Omloo_JCOMAH_1970_1222.cif
_cod_data_source_block Na1Nb1Se2
_cod_original_formula_sum 'Na1 Nb1 Se2'
_cod_database_code 1538426

loop_
_symmetry_equiv_pos_as_xyz
x,y,z
x-y,x,z+1/2
-y,x-y,z
-x,-y,z+1/2
-x+y,-x,z
y,-x+y,z+1/2
-y,-x,-z+1/2
x-y,-y,-z
x,x-y,-z+1/2
y,x,-z
-x+y,y,-z+1/2
-x,-x+y,-z
-x,-y,-z
-x+y,-x,-z-1/2
y,-x+y,-z
x,y,-z-1/2
x-y,x,-z
-y,x-y,-z-1/2
y,x,z-1/2
-x+y,y,z
-x,-x+y,z-1/2
-y,-x,z
x-y,-y,z-1/2
x,x-y,z

loop_
_atom_site_label
_atom_site_type_symbol
_atom_site_fract_x
_atom_site_fract_y
_atom_site_fract_z
_atom_site_occupancy
_atom_site_U_iso_or_equiv
Se1 Se 0.3333 0.6667 0.141 1 0.0
Nb1 Nb 0 0 0.25 1 0.0
Na1 Na 0 0 0 1 0.0
